data_1518282
loop_
_publ_author_name
'Seo, Daniel M.'
'Boyle, Paul D.'
'Sommer, Roger D.'
'Daubert, James S.'
'Borodin, Oleg'
'Henderson, Wesley A.'

_publ_section_title
;
 Solvate structures and spectroscopic characterization of LiTFSI
 electrolytes.
;
_journal_issue 47
_journal_name_full 'The journal of physical chemistry. B'
_journal_page_first 13601
_journal_page_last 13608
_journal_paper_doi 10.1021/jp505006x
_journal_volume 118
_journal_year 2014
_chemical_formula_sum 'C22 H18 F24 Li4 N6 O16 S8'
_chemical_formula_weight 1362.66
_chemical_name_systematic (2-6-DMPy)1-2-LiTFSI
_space_group_IT_number 14
_symmetry_cell_setting monoclinic
_symmetry_space_group_name_Hall '-P 2ybc'
_symmetry_space_group_name_H-M 'P 1 21/c 1'
_atom_sites_solution_hydrogens geom
_atom_sites_solution_primary direct
_atom_sites_solution_secondary difmap
_audit_creation_method SHELXL-97
_cell_angle_alpha 90.00
_cell_angle_beta 116.8913(17)
_cell_angle_gamma 90.00
_cell_formula_units_Z 4
_cell_length_a 24.7926(9)
_cell_length_b 9.6843(3)
_cell_length_c 22.7656(8)
_cell_measurement_reflns_used 9814
_cell_measurement_temperature 110
_cell_measurement_theta_max 30.00
_cell_measurement_theta_min 2.56
_cell_volume 4874.9(3)
_computing_cell_refinement SAINT
_computing_data_collection Apex2
_computing_data_reduction SAINT
_computing_molecular_graphics NRCVAX
_computing_publication_material cif2tables.py
_computing_structure_refinement XL
_computing_structure_solution XS
_diffrn_ambient_temperature 110
_diffrn_measured_fraction_theta_full 0.982
_diffrn_measured_fraction_theta_max 0.915
_diffrn_measurement_device_type 'Bruker-Nonius Kappa Axis X8 Apex2'
_diffrn_measurement_method 'omega and phi scans'
_diffrn_radiation_monochromator graphite
_diffrn_radiation_source 'fine-focus sealed tube'
_diffrn_radiation_type MoK\a
_diffrn_radiation_wavelength 0.71073
_diffrn_reflns_av_R_equivalents 0.0534
_diffrn_reflns_av_sigmaI/netI 0.0499
_diffrn_reflns_limit_h_max 36
_diffrn_reflns_limit_h_min -35
_diffrn_reflns_limit_k_max 13
_diffrn_reflns_limit_k_min -14
_diffrn_reflns_limit_l_max 31
_diffrn_reflns_limit_l_min -30
_diffrn_reflns_number 120197
_diffrn_reflns_theta_full 30.46
_diffrn_reflns_theta_max 31.66
_diffrn_reflns_theta_min 1.79
_exptl_absorpt_coefficient_mu 0.525
_exptl_absorpt_correction_T_max 0.9253
_exptl_absorpt_correction_T_min 0.8583
_exptl_absorpt_correction_type multi-scan
_exptl_absorpt_process_details SADABS
_exptl_crystal_colour colourless
_exptl_crystal_density_diffrn 1.857
_exptl_crystal_density_method 'not measured'
_exptl_crystal_description prism
_exptl_crystal_F_000 2704
_exptl_crystal_size_max 0.30
_exptl_crystal_size_mid 0.20
_exptl_crystal_size_min 0.15
_refine_diff_density_max 0.966
_refine_diff_density_min -0.586
_refine_diff_density_rms 0.116
_refine_ls_extinction_method none
_refine_ls_goodness_of_fit_ref 1.135
_refine_ls_hydrogen_treatment constr
_refine_ls_matrix_type full
_refine_ls_number_parameters 725
_refine_ls_number_reflns 15063
_refine_ls_number_restraints 0
_refine_ls_restrained_S_all 1.135
_refine_ls_R_factor_all 0.0948
_refine_ls_R_factor_gt 0.0618
_refine_ls_shift/su_max 0.001
_refine_ls_shift/su_mean 0.000
_refine_ls_structure_factor_coef Fsqd
_refine_ls_weighting_details 'calc w=1/[\s^2^(Fo^2^)+(0.0463P)^2^+19.0974P] where P=(Fo^2^+2Fc^2^)/3'
_refine_ls_weighting_scheme calc
_refine_ls_wR_factor_gt 0.1575
_refine_ls_wR_factor_ref 0.1703
_reflns_number_gt 10557
_reflns_number_total 15063
_reflns_threshold_expression >2sigma(I)
_cod_data_source_file jp505006x_si_003.cif
_cod_data_source_block (2-6-DMPy)1-2-LiTFSI
_cod_depositor_comments 'Adding full bibliography for 1518282--1518285.cif.'
_cod_original_sg_symbol_H-M 'P 21/c'
_cod_database_code 1518282

loop_
_symmetry_equiv_pos_as_xyz
'x, y, z'
'-x, y+1/2, -z+1/2'
'-x, -y, -z'
'x, -y-1/2, z-1/2'

loop_
_atom_site_label
_atom_site_type_symbol
_atom_site_fract_x
_atom_site_fract_y
_atom_site_fract_z
_atom_site_U_iso_or_equiv
_atom_site_adp_type
_atom_site_occupancy
_atom_site_symmetry_multiplicity
_atom_site_calc_flag
_atom_site_refinement_flags
Li1 Li 0.3809(3) 1.0996(7) 0.1591(3) 0.0239(13) Uani 1 1 d .
Li2 Li 0.2006(3) 1.0542(6) -0.0618(3) 0.0172(11) Uani 1 1 d .
Li3 Li 0.0938(3) 0.5992(7) -0.1195(3) 0.0239(13) Uani 1 1 d .
Li4 Li 0.3112(3) 0.5534(6) 0.0471(3) 0.0167(11) Uani 1 1 d .
S1 S 0.24581(4) 0.98756(9) 0.08942(4) 0.01592(16) Uani 1 1 d .
S2 S 0.33763(4) 0.79437(9) 0.15311(4) 0.01581(16) Uani 1 1 d .
O1 O 0.29053(11) 1.0955(3) 0.11224(13) 0.0220(5) Uani 1 1 d .
O2 O 0.20185(11) 0.9898(3) 0.02166(12) 0.0222(5) Uani 1 1 d .
O3 O 0.38149(11) 0.8964(3) 0.15795(13) 0.0215(5) Uani 1 1 d .
O4 O 0.34641(11) 0.6566(3) 0.13646(12) 0.0184(5) Uani 1 1 d .
N1 N 0.26988(13) 0.8369(3) 0.11089(14) 0.0180(6) Uani 1 1 d .
C1 C 0.19959(18) 1.0168(4) 0.13222(19) 0.0236(8) Uani 1 1 d .
F1 F 0.17514(13) 1.1414(3) 0.11693(14) 0.0378(6) Uani 1 1 d .
F2 F 0.23345(13) 1.0118(3) 0.19694(11) 0.0387(6) Uani 1 1 d .
F3 F 0.15624(11) 0.9245(3) 0.11492(13) 0.0328(6) Uani 1 1 d .
C2 C 0.34743(19) 0.7783(4) 0.23761(18) 0.0258(8) Uani 1 1 d .
F4 F 0.34797(13) 0.9012(3) 0.26293(12) 0.0405(7) Uani 1 1 d .
F5 F 0.40006(12) 0.7162(3) 0.27456(11) 0.0385(6) Uani 1 1 d .
F6 F 0.30375(13) 0.7031(3) 0.23916(12) 0.0384(6) Uani 1 1 d .
S3 S 0.39099(4) 1.28788(9) 0.05379(4) 0.01713(17) Uani 1 1 d .
S4 S 0.28350(4) 1.31361(9) -0.06273(4) 0.01614(16) Uani 1 1 d .
O5 O 0.40958(12) 1.1751(3) 0.09909(13) 0.0258(6) Uani 1 1 d .
O6 O 0.37780(12) 1.4156(3) 0.07683(13) 0.0258(6) Uani 1 1 d .
O7 O 0.23396(12) 1.2194(3) -0.08704(13) 0.0255(6) Uani 1 1 d .
O8 O 0.27373(13) 1.4454(3) -0.04097(13) 0.0264(6) Uani 1 1 d .
N2 N 0.34351(14) 1.2377(3) -0.01581(15) 0.0198(6) Uani 1 1 d .
C3 C 0.45793(18) 1.3237(5) 0.0420(2) 0.0316(9) Uani 1 1 d .
F7 F 0.47296(13) 1.2143(4) 0.01841(16) 0.0583(9) Uani 1 1 d .
F8 F 0.50378(11) 1.3564(3) 0.09964(13) 0.0431(7) Uani 1 1 d .
F9 F 0.44737(13) 1.4279(4) 0.00136(16) 0.0612(10) Uani 1 1 d .
C4 C 0.29432(19) 1.3499(5) -0.1352(2) 0.0303(9) Uani 1 1 d .
F10 F 0.30139(16) 1.2351(4) -0.16183(14) 0.0574(9) Uani 1 1 d .
F11 F 0.24635(13) 1.4162(3) -0.17869(12) 0.0439(7) Uani 1 1 d .
F12 F 0.34274(14) 1.4287(4) -0.11954(14) 0.0584(10) Uani 1 1 d .
S5 S 0.29758(4) 0.81356(9) -0.04974(4) 0.01524(16) Uani 1 1 d .
S6 S 0.17971(4) 0.78591(9) -0.15075(4) 0.01681(16) Uani 1 1 d .
O9 O 0.28243(11) 0.9461(3) -0.03421(13) 0.0230(5) Uani 1 1 d .
O10 O 0.32758(12) 0.7197(3) 0.00334(13) 0.0253(6) Uani 1 1 d .
O11 O 0.16287(11) 0.9127(3) -0.13055(12) 0.0232(6) Uani 1 1 d .
O12 O 0.13963(12) 0.6709(3) -0.16306(13) 0.0258(6) Uani 1 1 d .
N3 N 0.24653(13) 0.7375(3) -0.11033(14) 0.0189(6) Uani 1 1 d .
C5 C 0.35415(18) 0.8472(5) -0.07855(19) 0.0268(8) Uani 1 1 d .
F13 F 0.33178(12) 0.9320(3) -0.13001(13) 0.0452(7) Uani 1 1 d .
F14 F 0.40193(10) 0.9082(3) -0.03092(12) 0.0362(6) Uani 1 1 d .
F15 F 0.37170(13) 0.7332(3) -0.09547(16) 0.0501(8) Uani 1 1 d .
C6 C 0.17386(18) 0.8237(4) -0.23219(18) 0.0257(8) Uani 1 1 d .
F16 F 0.20876(12) 0.9300(3) -0.22864(12) 0.0383(6) Uani 1 1 d .
F17 F 0.11709(11) 0.8548(3) -0.27304(11) 0.0392(6) Uani 1 1 d .
F18 F 0.19090(13) 0.7156(3) -0.25502(12) 0.0406(7) Uani 1 1 d .
S7 S 0.10741(4) 0.29359(9) -0.07060(4) 0.01671(16) Uani 1 1 d .
S8 S 0.17587(4) 0.48785(9) 0.02465(4) 0.01712(17) Uani 1 1 d .
O13 O 0.09338(13) 0.3967(3) -0.12094(12) 0.0259(6) Uani 1 1 d .
O14 O 0.11980(11) 0.1573(3) -0.08508(12) 0.0197(5) Uani 1 1 d .
O15 O 0.14540(13) 0.5951(3) -0.02252(13) 0.0264(6) Uani 1 1 d .
O16 O 0.24021(12) 0.4969(3) 0.06125(13) 0.0249(6) Uani 1 1 d .
N4 N 0.15611(13) 0.3360(3) -0.00003(14) 0.0174(6) Uani 1 1 d .
C7 C 0.03675(18) 0.2740(5) -0.0641(2) 0.0335(10) Uani 1 1 d .
F19 F 0.01563(12) 0.3976(3) -0.05932(16) 0.0499(8) Uani 1 1 d .
F20 F -0.00415(11) 0.2119(3) -0.11773(16) 0.0504(8) Uani 1 1 d .
F21 F 0.04489(13) 0.1982(3) -0.01256(15) 0.0451(7) Uani 1 1 d .
C8 C 0.1511(2) 0.5086(4) 0.0887(2) 0.0278(8) Uani 1 1 d .
F22 F 0.16250(15) 0.6352(3) 0.11206(14) 0.0456(7) Uani 1 1 d .
F23 F 0.09268(14) 0.4848(4) 0.06477(17) 0.0619(10) Uani 1 1 d .
F24 F 0.17998(15) 0.4225(3) 0.13798(13) 0.0441(7) Uani 1 1 d .
N5 N 0.42330(13) 1.1916(3) 0.24969(15) 0.0191(6) Uani 1 1 d .
C9 C 0.47889(16) 1.1457(4) 0.29224(18) 0.0205(7) Uani 1 1 d .
C10 C 0.51077(17) 1.2032(5) 0.35450(19) 0.0275(8) Uani 1 1 d .
H10 H 0.5497 1.1694 0.3838 0.033 Uiso 1 1 calc R
C11 C 0.48501(19) 1.3100(5) 0.37315(19) 0.0305(9) Uani 1 1 d .
H11 H 0.5063 1.3506 0.4155 0.037 Uiso 1 1 calc R
C12 C 0.42847(18) 1.3578(4) 0.33036(19) 0.0262(8) Uani 1 1 d .
H12 H 0.4104 1.4313 0.3427 0.031 Uiso 1 1 calc R
C13 C 0.39822(16) 1.2963(4) 0.26852(17) 0.0196(7) Uani 1 1 d .
C14 C 0.50474(18) 1.0307(4) 0.2688(2) 0.0288(9) Uani 1 1 d .
H14A H 0.5017 1.0543 0.2256 0.043 Uiso 1 1 calc R
H14B H 0.4821 0.9456 0.2653 0.043 Uiso 1 1 calc R
H14C H 0.5473 1.0171 0.3003 0.043 Uiso 1 1 calc R
C15 C 0.33676(18) 1.3454(4) 0.2194(2) 0.0270(8) Uani 1 1 d .
H15A H 0.3071 1.2714 0.2107 0.040 Uiso 1 1 calc R
H15B H 0.3379 1.3706 0.1782 0.040 Uiso 1 1 calc R
H15C H 0.3252 1.4261 0.2370 0.040 Uiso 1 1 calc R
N6 N 0.01218(14) 0.6978(3) -0.15687(15) 0.0222(6) Uani 1 1 d .
C16 C -0.00016(17) 0.8001(4) -0.12454(19) 0.0244(8) Uani 1 1 d .
C17 C -0.0560(2) 0.8666(5) -0.1517(2) 0.0348(10) Uani 1 1 d .
H17 H -0.0637 0.9390 -0.1283 0.042 Uiso 1 1 calc R
C18 C -0.10005(19) 0.8269(6) -0.2125(2) 0.0403(11) Uani 1 1 d .
H18 H -0.1385 0.8709 -0.2315 0.048 Uiso 1 1 calc R
C19 C -0.08755(19) 0.7223(5) -0.2456(2) 0.0359(10) Uani 1 1 d .
H19 H -0.1173 0.6935 -0.2877 0.043 Uiso 1 1 calc R
C20 C -0.03091(17) 0.6589(4) -0.21683(19) 0.0256(8) Uani 1 1 d .
C21 C 0.04929(19) 0.8418(5) -0.0585(2) 0.0306(9) Uani 1 1 d .
H21A H 0.0848 0.8714 -0.0634 0.046 Uiso 1 1 calc R
H21B H 0.0601 0.7630 -0.0283 0.046 Uiso 1 1 calc R
H21C H 0.0352 0.9181 -0.0407 0.046 Uiso 1 1 calc R
C22 C -0.01434(19) 0.5472(5) -0.2513(2) 0.0327(9) Uani 1 1 d .
H22A H -0.0051 0.4622 -0.2252 0.049 Uiso 1 1 calc R
H22B H 0.0212 0.5757 -0.2564 0.049 Uiso 1 1 calc R
H22C H -0.0483 0.5306 -0.2948 0.049 Uiso 1 1 calc R

loop_
_atom_site_aniso_label
_atom_site_aniso_U_11
_atom_site_aniso_U_22
_atom_site_aniso_U_33
_atom_site_aniso_U_23
_atom_site_aniso_U_13
_atom_site_aniso_U_12
Li1 0.024(3) 0.026(3) 0.019(3) 0.002(2) 0.007(3) -0.003(3)
Li2 0.017(3) 0.019(3) 0.014(3) 0.003(2) 0.005(2) 0.001(2)
Li3 0.021(3) 0.019(3) 0.028(3) 0.007(3) 0.008(3) 0.003(3)
Li4 0.016(3) 0.015(3) 0.015(3) -0.003(2) 0.003(2) -0.003(2)
S1 0.0161(4) 0.0178(4) 0.0122(4) 0.0020(3) 0.0049(3) 0.0020(3)
S2 0.0155(4) 0.0155(4) 0.0124(3) -0.0003(3) 0.0026(3) 0.0005(3)
O1 0.0184(12) 0.0173(12) 0.0240(13) 0.0029(10) 0.0040(11) 0.0007(10)
O2 0.0177(12) 0.0316(14) 0.0121(11) 0.0037(10) 0.0023(10) 0.0046(11)
O3 0.0150(12) 0.0173(12) 0.0258(13) 0.0018(10) 0.0036(10) -0.0015(10)
O4 0.0187(12) 0.0166(12) 0.0156(11) -0.0005(9) 0.0040(10) 0.0009(10)
N1 0.0157(14) 0.0176(14) 0.0167(14) -0.0014(11) 0.0039(12) 0.0000(11)
C1 0.031(2) 0.0207(17) 0.0245(18) 0.0035(14) 0.0177(17) 0.0060(15)
F1 0.0516(17) 0.0248(12) 0.0535(17) 0.0123(11) 0.0383(15) 0.0180(12)
F2 0.0475(16) 0.0532(17) 0.0182(11) -0.0010(11) 0.0172(12) 0.0059(13)
F3 0.0301(13) 0.0311(13) 0.0464(15) 0.0017(11) 0.0253(12) -0.0004(10)
C2 0.028(2) 0.030(2) 0.0159(17) 0.0014(14) 0.0068(15) 0.0059(16)
F4 0.0581(18) 0.0370(14) 0.0172(11) -0.0070(10) 0.0090(12) 0.0086(13)
F5 0.0364(14) 0.0497(16) 0.0170(11) 0.0087(11) 0.0012(10) 0.0142(13)
F6 0.0442(15) 0.0488(16) 0.0281(13) 0.0071(12) 0.0214(12) -0.0010(13)
S3 0.0140(4) 0.0192(4) 0.0162(4) 0.0013(3) 0.0051(3) 0.0013(3)
S4 0.0169(4) 0.0174(4) 0.0130(4) 0.0007(3) 0.0058(3) -0.0002(3)
O5 0.0254(14) 0.0264(14) 0.0227(13) 0.0079(11) 0.0085(11) 0.0035(11)
O6 0.0184(13) 0.0266(14) 0.0205(13) -0.0057(11) -0.0018(11) 0.0044(11)
O7 0.0162(12) 0.0278(14) 0.0250(14) 0.0032(11) 0.0029(11) -0.0033(11)
O8 0.0268(14) 0.0248(14) 0.0167(12) -0.0028(10) 0.0003(11) 0.0068(11)
N2 0.0180(14) 0.0192(14) 0.0194(14) -0.0033(11) 0.0060(12) -0.0001(12)
C3 0.0181(18) 0.050(3) 0.026(2) 0.0012(18) 0.0100(16) -0.0055(18)
F7 0.0317(15) 0.096(3) 0.0559(19) -0.0260(19) 0.0276(15) 0.0005(16)
F8 0.0164(12) 0.067(2) 0.0346(14) -0.0022(13) 0.0019(11) -0.0074(12)
F9 0.0316(15) 0.090(3) 0.0511(18) 0.0346(18) 0.0093(14) -0.0190(16)
C4 0.026(2) 0.045(3) 0.0204(19) 0.0022(17) 0.0110(17) -0.0047(18)
F10 0.067(2) 0.080(2) 0.0347(16) -0.0131(15) 0.0304(16) 0.0148(18)
F11 0.0413(15) 0.0650(19) 0.0155(11) 0.0127(12) 0.0041(11) -0.0011(14)
F12 0.0433(17) 0.097(3) 0.0327(15) 0.0174(16) 0.0149(13) -0.0305(17)
S5 0.0145(4) 0.0158(4) 0.0138(4) 0.0005(3) 0.0050(3) 0.0003(3)
S6 0.0161(4) 0.0194(4) 0.0127(4) -0.0019(3) 0.0046(3) -0.0011(3)
O9 0.0172(12) 0.0210(13) 0.0254(13) -0.0064(10) 0.0048(11) 0.0011(10)
O10 0.0221(13) 0.0282(14) 0.0174(12) 0.0063(11) 0.0016(11) -0.0003(11)
O11 0.0159(12) 0.0290(14) 0.0177(12) -0.0075(10) 0.0015(10) 0.0035(11)
O12 0.0215(13) 0.0278(14) 0.0249(14) -0.0033(11) 0.0077(11) -0.0072(11)
N3 0.0180(14) 0.0169(14) 0.0173(14) -0.0031(11) 0.0040(12) -0.0001(11)
C5 0.0193(18) 0.039(2) 0.0228(19) 0.0016(16) 0.0102(15) -0.0002(16)
F13 0.0305(14) 0.075(2) 0.0276(13) 0.0210(13) 0.0106(11) -0.0102(14)
F14 0.0169(11) 0.0534(17) 0.0329(13) 0.0005(12) 0.0065(10) -0.0072(11)
F15 0.0417(16) 0.061(2) 0.0608(19) -0.0156(16) 0.0346(15) 0.0072(14)
C6 0.0259(19) 0.034(2) 0.0138(16) 0.0025(14) 0.0058(15) 0.0026(16)
F16 0.0404(15) 0.0442(15) 0.0281(13) 0.0114(11) 0.0135(12) -0.0073(12)
F17 0.0259(13) 0.0645(19) 0.0156(11) 0.0037(11) -0.0009(10) 0.0058(12)
F18 0.0517(17) 0.0509(17) 0.0243(12) -0.0071(11) 0.0216(12) 0.0099(14)
S7 0.0136(4) 0.0157(4) 0.0160(4) 0.0004(3) 0.0023(3) 0.0011(3)
S8 0.0162(4) 0.0179(4) 0.0143(4) -0.0009(3) 0.0043(3) -0.0006(3)
O13 0.0301(15) 0.0187(13) 0.0155(12) 0.0016(10) -0.0014(11) 0.0009(11)
O14 0.0182(12) 0.0179(12) 0.0188(12) -0.0006(9) 0.0046(10) 0.0005(10)
O15 0.0323(15) 0.0160(12) 0.0182(13) 0.0020(10) 0.0002(11) 0.0003(11)
O16 0.0159(12) 0.0340(15) 0.0205(13) -0.0051(11) 0.0043(10) -0.0063(11)
N4 0.0174(14) 0.0178(14) 0.0141(13) 0.0008(10) 0.0044(11) 0.0015(11)
C7 0.0184(18) 0.035(2) 0.045(3) -0.013(2) 0.0129(18) -0.0054(17)
F19 0.0244(13) 0.0482(17) 0.073(2) -0.0168(15) 0.0183(14) 0.0113(12)
F20 0.0177(12) 0.062(2) 0.0586(19) -0.0238(16) 0.0060(12) -0.0102(13)
F21 0.0405(16) 0.0510(17) 0.0579(18) -0.0041(15) 0.0346(15) -0.0101(14)
C8 0.034(2) 0.028(2) 0.0263(19) -0.0060(16) 0.0177(18) -0.0003(17)
F22 0.081(2) 0.0251(13) 0.0440(16) -0.0106(12) 0.0400(16) -0.0019(14)
F23 0.0370(16) 0.100(3) 0.063(2) -0.036(2) 0.0351(16) -0.0157(17)
F24 0.080(2) 0.0323(14) 0.0305(14) 0.0047(11) 0.0345(15) 0.0052(14)
N5 0.0161(14) 0.0199(14) 0.0185(14) 0.0011(11) 0.0054(12) -0.0012(12)
C9 0.0165(16) 0.0243(18) 0.0188(17) -0.0002(13) 0.0063(14) -0.0010(14)
C10 0.0175(17) 0.041(2) 0.0190(17) -0.0017(16) 0.0035(14) -0.0008(17)
C11 0.026(2) 0.044(2) 0.0173(18) -0.0089(16) 0.0063(16) -0.0061(18)
C12 0.0265(19) 0.029(2) 0.0242(19) -0.0061(15) 0.0127(16) -0.0004(16)
C13 0.0198(17) 0.0217(17) 0.0175(16) -0.0002(13) 0.0086(14) -0.0020(14)
C14 0.0176(18) 0.031(2) 0.032(2) -0.0065(17) 0.0054(16) 0.0040(16)
C15 0.0250(19) 0.0267(19) 0.0242(19) 0.0005(15) 0.0067(16) 0.0079(16)
N6 0.0189(15) 0.0249(16) 0.0214(15) 0.0040(12) 0.0081(12) -0.0004(13)
C16 0.0188(17) 0.0271(19) 0.0274(19) 0.0042(15) 0.0107(15) 0.0004(15)
C17 0.027(2) 0.042(3) 0.040(2) 0.003(2) 0.019(2) 0.0079(19)
C18 0.0173(19) 0.065(3) 0.034(2) 0.008(2) 0.0071(18) 0.016(2)
C19 0.0179(19) 0.058(3) 0.026(2) 0.005(2) 0.0043(16) 0.0057(19)
C20 0.0184(17) 0.035(2) 0.0197(18) 0.0060(15) 0.0050(15) 0.0011(16)
C21 0.026(2) 0.030(2) 0.033(2) -0.0084(17) 0.0109(18) -0.0009(17)
C22 0.027(2) 0.041(2) 0.0212(19) -0.0024(17) 0.0037(17) 0.0039(19)

loop_
_atom_type_symbol
_atom_type_description
_atom_type_scat_dispersion_real
_atom_type_scat_dispersion_imag
_atom_type_scat_source
C C 0.0033 0.0016 'International Tables Vol C Tables 4.2.6.8 and 6.1.1.4'
H H 0.0000 0.0000 'International Tables Vol C Tables 4.2.6.8 and 6.1.1.4'
F F 0.0171 0.0103 'International Tables Vol C Tables 4.2.6.8 and 6.1.1.4'
Li Li -0.0003 0.0001 'International Tables Vol C Tables 4.2.6.8 and 6.1.1.4'
N N 0.0061 0.0033 'International Tables Vol C Tables 4.2.6.8 and 6.1.1.4'
O O 0.0106 0.0060 'International Tables Vol C Tables 4.2.6.8 and 6.1.1.4'
S S 0.1246 0.1234 'International Tables Vol C Tables 4.2.6.8 and 6.1.1.4'

loop_
_geom_angle_atom_site_label_1
_geom_angle_atom_site_label_2
_geom_angle_atom_site_label_3
_geom_angle
_geom_angle_site_symmetry_1
_geom_angle_site_symmetry_3
O5 Li1 O3 111.0(3) . .
O5 Li1 O1 108.0(3) . .
O3 Li1 O1 89.2(3) . .
O5 Li1 N5 111.1(3) . .
O3 Li1 N5 116.4(3) . .
O1 Li1 N5 119.1(3) . .
O11 Li2 O2 109.7(3) . .
O11 Li2 O7 116.0(3) . .
O2 Li2 O7 134.1(3) . .
O11 Li2 O14 94.3(3) . 1_565
O2 Li2 O14 89.5(3) . 1_565
O7 Li2 O14 91.0(3) . 1_565
O11 Li2 O9 86.5(3) . .
O2 Li2 O9 87.9(2) . .
O7 Li2 O9 90.9(3) . .
O14 Li2 O9 177.3(3) 1_565 .
O12 Li3 O13 110.4(4) . .
O12 Li3 O15 110.0(3) . .
O13 Li3 O15 89.7(3) . .
O12 Li3 N6 108.6(3) . .
O13 Li3 N6 117.6(3) . .
O15 Li3 N6 119.3(4) . .
O6 Li4 O16 114.6(3) 1_545 .
O6 Li4 O10 112.3(3) 1_545 .
O16 Li4 O10 132.9(3) . .
O6 Li4 O8 86.0(2) 1_545 1_545
O16 Li4 O8 88.6(2) . 1_545
O10 Li4 O8 91.6(3) . 1_545
O6 Li4 O4 94.2(3) 1_545 .
O16 Li4 O4 89.1(3) . .
O10 Li4 O4 90.6(2) . .
O8 Li4 O4 177.6(4) 1_545 .
O2 S1 O1 117.71(16) . .
O2 S1 N1 110.31(16) . .
O1 S1 N1 116.16(16) . .
O2 S1 C1 102.51(17) . .
O1 S1 C1 105.13(17) . .
N1 S1 C1 102.68(17) . .
O4 S2 O3 117.47(16) . .
O4 S2 N1 109.39(15) . .
O3 S2 N1 115.51(16) . .
O4 S2 C2 103.61(17) . .
O3 S2 C2 103.97(18) . .
N1 S2 C2 105.23(17) . .
S1 O1 Li1 134.5(3) . .
S1 O2 Li2 135.3(2) . .
S2 O3 Li1 132.8(3) . .
S2 O4 Li4 131.6(2) . .
S2 N1 S1 125.9(2) . .
F3 C1 F1 109.0(3) . .
F3 C1 F2 109.2(3) . .
F1 C1 F2 108.0(3) . .
F3 C1 S1 111.1(3) . .
F1 C1 S1 108.8(3) . .
F2 C1 S1 110.6(3) . .
F6 C2 F4 109.4(3) . .
F6 C2 F5 108.4(3) . .
F4 C2 F5 108.5(3) . .
F6 C2 S2 110.7(3) . .
F4 C2 S2 110.6(3) . .
F5 C2 S2 109.1(3) . .
O5 S3 O6 116.55(17) . .
O5 S3 N2 110.08(17) . .
O6 S3 N2 116.47(16) . .
O5 S3 C3 103.46(19) . .
O6 S3 C3 105.2(2) . .
N2 S3 C3 103.14(18) . .
O7 S4 O8 117.04(17) . .
O7 S4 N2 110.50(17) . .
O8 S4 N2 116.11(16) . .
O7 S4 C4 103.04(18) . .
O8 S4 C4 105.0(2) . .
N2 S4 C4 102.96(18) . .
S3 O5 Li1 133.9(3) . .
S3 O6 Li4 138.1(2) . 1_565
S4 O7 Li2 142.7(2) . .
S4 O8 Li4 135.6(2) . 1_565
S3 N2 S4 126.3(2) . .
F9 C3 F7 109.5(4) . .
F9 C3 F8 108.8(4) . .
F7 C3 F8 108.7(4) . .
F9 C3 S3 110.1(3) . .
F7 C3 S3 110.5(3) . .
F8 C3 S3 109.2(3) . .
F10 C4 F11 109.2(4) . .
F10 C4 F12 108.5(4) . .
F11 C4 F12 108.7(4) . .
F10 C4 S4 111.0(3) . .
F11 C4 S4 108.7(3) . .
F12 C4 S4 110.6(3) . .
O10 S5 O9 117.36(17) . .
O10 S5 N3 110.46(16) . .
O9 S5 N3 116.22(16) . .
O10 S5 C5 103.15(18) . .
O9 S5 C5 105.05(18) . .
N3 S5 C5 102.29(18) . .
O12 S6 O11 116.75(17) . .
O12 S6 N3 109.82(17) . .
O11 S6 N3 116.93(16) . .
O12 S6 C6 103.12(18) . .
O11 S6 C6 104.58(18) . .
N3 S6 C6 103.55(17) . .
S5 O9 Li2 134.3(2) . .
S5 O10 Li4 141.3(2) . .
S6 O11 Li2 138.2(2) . .
S6 O12 Li3 133.8(3) . .
S6 N3 S5 126.6(2) . .
F15 C5 F14 108.8(3) . .
F15 C5 F13 108.9(3) . .
F14 C5 F13 107.9(3) . .
F15 C5 S5 111.5(3) . .
F14 C5 S5 109.4(3) . .
F13 C5 S5 110.2(3) . .
F18 C6 F16 108.9(3) . .
F18 C6 F17 109.4(3) . .
F16 C6 F17 108.9(3) . .
F18 C6 S6 110.3(3) . .
F16 C6 S6 110.1(3) . .
F17 C6 S6 109.2(3) . .
O14 S7 O13 117.22(16) . .
O14 S7 N4 109.44(16) . .
O13 S7 N4 115.57(16) . .
O14 S7 C7 103.68(18) . .
O13 S7 C7 103.9(2) . .
N4 S7 C7 105.43(19) . .
O16 S8 O15 117.50(17) . .
O16 S8 N4 110.53(17) . .
O15 S8 N4 115.80(16) . .
O16 S8 C8 102.53(18) . .
O15 S8 C8 105.26(19) . .
N4 S8 C8 103.00(18) . .
S7 O13 Li3 133.1(3) . .
S7 O14 Li2 131.9(2) . 1_545
S8 O15 Li3 134.4(3) . .
S8 O16 Li4 138.8(2) . .
S7 N4 S8 125.67(19) . .
F21 C7 F20 108.1(4) . .
F21 C7 F19 109.5(4) . .
F20 C7 F19 108.6(4) . .
F21 C7 S7 111.2(3) . .
F20 C7 S7 109.5(3) . .
F19 C7 S7 109.9(3) . .
F22 C8 F23 109.0(4) . .
F22 C8 F24 108.1(3) . .
F23 C8 F24 108.3(4) . .
F22 C8 S8 109.6(3) . .
F23 C8 S8 110.7(3) . .
F24 C8 S8 111.0(3) . .
C9 N5 C13 118.9(3) . .
C9 N5 Li1 118.1(3) . .
C13 N5 Li1 122.9(3) . .
N5 C9 C10 121.6(3) . .
N5 C9 C14 116.8(3) . .
C10 C9 C14 121.6(3) . .
C11 C10 C9 119.0(4) . .
C11 C10 H10 120.5 . .
C9 C10 H10 120.5 . .
C12 C11 C10 120.0(4) . .
C12 C11 H11 120.0 . .
C10 C11 H11 120.0 . .
C11 C12 C13 118.8(4) . .
C11 C12 H12 120.6 . .
C13 C12 H12 120.6 . .
N5 C13 C12 121.6(3) . .
N5 C13 C15 117.2(3) . .
C12 C13 C15 121.2(3) . .
C9 C14 H14A 109.5 . .
C9 C14 H14B 109.5 . .
H14A C14 H14B 109.5 . .
C9 C14 H14C 109.5 . .
H14A C14 H14C 109.5 . .
H14B C14 H14C 109.5 . .
C13 C15 H15A 109.5 . .
C13 C15 H15B 109.5 . .
H15A C15 H15B 109.5 . .
C13 C15 H15C 109.5 . .
H15A C15 H15C 109.5 . .
H15B C15 H15C 109.5 . .
C16 N6 C20 119.0(3) . .
C16 N6 Li3 122.8(3) . .
C20 N6 Li3 118.1(3) . .
N6 C16 C17 121.5(4) . .
N6 C16 C21 117.4(3) . .
C17 C16 C21 121.1(4) . .
C18 C17 C16 119.7(4) . .
C18 C17 H17 120.2 . .
C16 C17 H17 120.2 . .
C17 C18 C19 118.9(4) . .
C17 C18 H18 120.5 . .
C19 C18 H18 120.5 . .
C18 C19 C20 119.6(4) . .
C18 C19 H19 120.2 . .
C20 C19 H19 120.2 . .
N6 C20 C19 121.3(4) . .
N6 C20 C22 116.8(3) . .
C19 C20 C22 121.9(4) . .
C16 C21 H21A 109.5 . .
C16 C21 H21B 109.5 . .
H21A C21 H21B 109.5 . .
C16 C21 H21C 109.5 . .
H21A C21 H21C 109.5 . .
H21B C21 H21C 109.5 . .
C20 C22 H22A 109.5 . .
C20 C22 H22B 109.5 . .
H22A C22 H22B 109.5 . .
C20 C22 H22C 109.5 . .
H22A C22 H22C 109.5 . .
H22B C22 H22C 109.5 . .

loop_
_geom_bond_atom_site_label_1
_geom_bond_atom_site_label_2
_geom_bond_distance
_geom_bond_site_symmetry_2
Li1 O5 1.946(7) .
Li1 O3 1.968(7) .
Li1 O1 2.000(7) .
Li1 N5 2.047(7) .
Li2 O11 1.969(7) .
Li2 O2 1.987(6) .
Li2 O7 2.001(6) .
Li2 O14 2.082(6) 1_565
Li2 O9 2.109(6) .
Li3 O12 1.943(7) .
Li3 O13 1.961(7) .
Li3 O15 1.990(7) .
Li3 N6 2.043(7) .
Li4 O6 1.989(7) 1_545
Li4 O16 2.003(6) .
Li4 O10 2.029(6) .
Li4 O8 2.072(6) 1_545
Li4 O4 2.072(6) .
S1 O2 1.431(3) .
S1 O1 1.439(3) .
S1 N1 1.569(3) .
S1 C1 1.831(4) .
S2 O4 1.430(3) .
S2 O3 1.436(3) .
S2 N1 1.566(3) .
S2 C2 1.833(4) .
C1 F3 1.313(5) .
C1 F1 1.325(4) .
C1 F2 1.326(5) .
C2 F6 1.319(5) .
C2 F4 1.320(5) .
C2 F5 1.334(5) .
S3 O5 1.428(3) .
S3 O6 1.437(3) .
S3 N2 1.564(3) .
S3 C3 1.830(4) .
S4 O7 1.425(3) .
S4 O8 1.428(3) .
S4 N2 1.568(3) .
S4 C4 1.823(4) .
O6 Li4 1.989(7) 1_565
O8 Li4 2.072(6) 1_565
C3 F9 1.313(5) .
C3 F7 1.316(6) .
C3 F8 1.328(5) .
C4 F10 1.315(5) .
C4 F11 1.320(5) .
C4 F12 1.328(5) .
S5 O10 1.424(3) .
S5 O9 1.426(3) .
S5 N3 1.571(3) .
S5 C5 1.826(4) .
S6 O12 1.433(3) .
S6 O11 1.438(3) .
S6 N3 1.559(3) .
S6 C6 1.830(4) .
C5 F15 1.307(5) .
C5 F14 1.329(5) .
C5 F13 1.329(5) .
C6 F18 1.320(5) .
C6 F16 1.323(5) .
C6 F17 1.324(4) .
S7 O14 1.427(3) .
S7 O13 1.439(3) .
S7 N4 1.566(3) .
S7 C7 1.833(4) .
S8 O16 1.430(3) .
S8 O15 1.438(3) .
S8 N4 1.572(3) .
S8 C8 1.832(4) .
O14 Li2 2.082(6) 1_545
C7 F21 1.321(6) .
C7 F20 1.327(5) .
C7 F19 1.330(5) .
C8 F22 1.315(5) .
C8 F23 1.316(5) .
C8 F24 1.319(5) .
N5 C9 1.352(5) .
N5 C13 1.356(5) .
C9 C10 1.389(5) .
C9 C14 1.498(5) .
C10 C11 1.380(6) .
C10 H10 0.9500 .
C11 C12 1.376(6) .
C11 H11 0.9500 .
C12 C13 1.394(5) .
C12 H12 0.9500 .
C13 C15 1.503(5) .
C14 H14A 0.9800 .
C14 H14B 0.9800 .
C14 H14C 0.9800 .
C15 H15A 0.9800 .
C15 H15B 0.9800 .
C15 H15C 0.9800 .
N6 C16 1.349(5) .
N6 C20 1.352(5) .
C16 C17 1.393(6) .
C16 C21 1.504(6) .
C17 C18 1.375(7) .
C17 H17 0.9500 .
C18 C19 1.378(7) .
C18 H18 0.9500 .
C19 C20 1.395(6) .
C19 H19 0.9500 .
C20 C22 1.499(6) .
C21 H21A 0.9800 .
C21 H21B 0.9800 .
C21 H21C 0.9800 .
C22 H22A 0.9800 .
C22 H22B 0.9800 .
C22 H22C 0.9800 .

loop_
_geom_torsion_atom_site_label_1
_geom_torsion_atom_site_label_2
_geom_torsion_atom_site_label_3
_geom_torsion_atom_site_label_4
_geom_torsion
_geom_torsion_site_symmetry_1
_geom_torsion_site_symmetry_4
O2 S1 O1 Li1 -126.1(3) . .
N1 S1 O1 Li1 7.8(4) . .
C1 S1 O1 Li1 120.6(3) . .
O5 Li1 O1 S1 113.4(4) . .
O3 Li1 O1 S1 1.4(4) . .
N5 Li1 O1 S1 -118.7(4) . .
O1 S1 O2 Li2 30.5(4) . .
N1 S1 O2 Li2 -106.0(4) . .
C1 S1 O2 Li2 145.2(3) . .
O11 Li2 O2 S1 134.3(3) . .
O7 Li2 O2 S1 -40.4(6) . .
O14 Li2 O2 S1 -131.3(3) 1_565 .
O9 Li2 O2 S1 48.8(4) . .
O4 S2 O3 Li1 163.9(3) . .
N1 S2 O3 Li1 32.4(4) . .
C2 S2 O3 Li1 -82.3(4) . .
O5 Li1 O3 S2 -132.8(3) . .
O1 Li1 O3 S2 -23.7(4) . .
N5 Li1 O3 S2 98.8(4) . .
O3 S2 O4 Li4 -96.0(3) . .
N1 S2 O4 Li4 38.2(3) . .
C2 S2 O4 Li4 150.0(3) . .
O6 Li4 O4 S2 157.5(2) 1_545 .
O16 Li4 O4 S2 -87.9(3) . .
O10 Li4 O4 S2 45.1(4) . .
O8 Li4 O4 S2 -107(9) 1_545 .
O4 S2 N1 S1 -151.7(2) . .
O3 S2 N1 S1 -16.5(3) . .
C2 S2 N1 S1 97.6(3) . .
O2 S1 N1 S2 135.8(2) . .
O1 S1 N1 S2 -1.4(3) . .
C1 S1 N1 S2 -115.5(2) . .
O2 S1 C1 F3 55.8(3) . .
O1 S1 C1 F3 179.4(3) . .
N1 S1 C1 F3 -58.6(3) . .
O2 S1 C1 F1 -64.2(3) . .
O1 S1 C1 F1 59.4(3) . .
N1 S1 C1 F1 -178.7(3) . .
O2 S1 C1 F2 177.3(3) . .
O1 S1 C1 F2 -59.1(3) . .
N1 S1 C1 F2 62.8(3) . .
O4 S2 C2 F6 -66.3(3) . .
O3 S2 C2 F6 170.4(3) . .
N1 S2 C2 F6 48.6(3) . .
O4 S2 C2 F4 172.2(3) . .
O3 S2 C2 F4 48.9(3) . .
N1 S2 C2 F4 -72.9(3) . .
O4 S2 C2 F5 53.0(3) . .
O3 S2 C2 F5 -70.4(3) . .
N1 S2 C2 F5 167.8(3) . .
O6 S3 O5 Li1 44.6(4) . .
N2 S3 O5 Li1 -90.9(4) . .
C3 S3 O5 Li1 159.5(4) . .
O3 Li1 O5 S3 139.1(3) . .
O1 Li1 O5 S3 42.8(5) . .
N5 Li1 O5 S3 -89.7(4) . .
O5 S3 O6 Li4 -128.7(4) . 1_565
N2 S3 O6 Li4 4.0(4) . 1_565
C3 S3 O6 Li4 117.4(4) . 1_565
O8 S4 O7 Li2 -100.3(4) . .
N2 S4 O7 Li2 35.6(5) . .
C4 S4 O7 Li2 145.0(4) . .
O11 Li2 O7 S4 -140.8(3) . .
O2 Li2 O7 S4 33.8(7) . .
O14 Li2 O7 S4 124.0(4) 1_565 .
O9 Li2 O7 S4 -54.2(5) . .
O7 S4 O8 Li4 119.3(3) . 1_565
N2 S4 O8 Li4 -14.2(4) . 1_565
C4 S4 O8 Li4 -127.2(4) . 1_565
O5 S3 N2 S4 136.0(2) . .
O6 S3 N2 S4 0.5(3) . .
C3 S3 N2 S4 -114.1(3) . .
O7 S4 N2 S3 -132.1(2) . .
O8 S4 N2 S3 4.2(3) . .
C4 S4 N2 S3 118.4(3) . .
O5 S3 C3 F9 -179.3(3) . .
O6 S3 C3 F9 -56.6(4) . .
N2 S3 C3 F9 66.0(4) . .
O5 S3 C3 F7 59.6(3) . .
O6 S3 C3 F7 -177.6(3) . .
N2 S3 C3 F7 -55.1(3) . .
O5 S3 C3 F8 -60.0(4) . .
O6 S3 C3 F8 62.8(4) . .
N2 S3 C3 F8 -174.7(3) . .
O7 S4 C4 F10 -54.4(3) . .
O8 S4 C4 F10 -177.4(3) . .
N2 S4 C4 F10 60.6(3) . .
O7 S4 C4 F11 65.8(3) . .
O8 S4 C4 F11 -57.3(3) . .
N2 S4 C4 F11 -179.2(3) . .
O7 S4 C4 F12 -174.9(3) . .
O8 S4 C4 F12 62.0(4) . .
N2 S4 C4 F12 -59.9(4) . .
O10 S5 O9 Li2 -119.3(3) . .
N3 S5 O9 Li2 14.6(4) . .
C5 S5 O9 Li2 126.8(3) . .
O11 Li2 O9 S5 -12.8(4) . .
O2 Li2 O9 S5 97.1(3) . .
O7 Li2 O9 S5 -128.8(3) . .
O14 Li2 O9 S5 94(8) 1_565 .
O9 S5 O10 Li4 100.4(4) . .
N3 S5 O10 Li4 -36.0(4) . .
C5 S5 O10 Li4 -144.7(4) . .
O6 Li4 O10 S5 141.9(3) 1_545 .
O16 Li4 O10 S5 -33.9(7) . .
O8 Li4 O10 S5 55.6(5) 1_545 .
O4 Li4 O10 S5 -123.3(3) . .
O12 S6 O11 Li2 132.1(4) . .
N3 S6 O11 Li2 -0.9(4) . .
C6 S6 O11 Li2 -114.7(4) . .
O2 Li2 O11 S6 -81.3(4) . .
O7 Li2 O11 S6 94.5(4) . .
O14 Li2 O11 S6 -172.2(3) 1_565 .
O9 Li2 O11 S6 5.2(4) . .
O11 S6 O12 Li3 -40.5(4) . .
N3 S6 O12 Li3 95.7(4) . .
C6 S6 O12 Li3 -154.5(4) . .
O13 Li3 O12 S6 -142.5(3) . .
O15 Li3 O12 S6 -45.1(5) . .
N6 Li3 O12 S6 87.2(4) . .
O12 S6 N3 S5 -136.3(2) . .
O11 S6 N3 S5 -0.3(3) . .
C6 S6 N3 S5 114.1(3) . .
O10 S5 N3 S6 130.9(2) . .
O9 S5 N3 S6 -6.1(3) . .
C5 S5 N3 S6 -119.9(3) . .
O10 S5 C5 F15 57.3(3) . .
O9 S5 C5 F15 -179.2(3) . .
N3 S5 C5 F15 -57.4(3) . .
O10 S5 C5 F14 -63.1(3) . .
O9 S5 C5 F14 60.3(3) . .
N3 S5 C5 F14 -177.9(3) . .
O10 S5 C5 F13 178.4(3) . .
O9 S5 C5 F13 -58.1(3) . .
N3 S5 C5 F13 63.7(3) . .
O12 S6 C6 F18 -60.1(3) . .
O11 S6 C6 F18 177.3(3) . .
N3 S6 C6 F18 54.4(3) . .
O12 S6 C6 F16 179.7(3) . .
O11 S6 C6 F16 57.1(3) . .
N3 S6 C6 F16 -65.9(3) . .
O12 S6 C6 F17 60.1(3) . .
O11 S6 C6 F17 -62.4(3) . .
N3 S6 C6 F17 174.6(3) . .
O14 S7 O13 Li3 -161.5(3) . .
N4 S7 O13 Li3 -30.1(4) . .
C7 S7 O13 Li3 84.8(4) . .
O12 Li3 O13 S7 128.9(3) . .
O15 Li3 O13 S7 17.5(5) . .
N6 Li3 O13 S7 -105.8(4) . .
O13 S7 O14 Li2 97.7(3) . 1_545
N4 S7 O14 Li2 -36.5(3) . 1_545
C7 S7 O14 Li2 -148.6(3) . 1_545
O16 S8 O15 Li3 119.3(4) . .
N4 S8 O15 Li3 -14.4(4) . .
C8 S8 O15 Li3 -127.4(4) . .
O12 Li3 O15 S8 -104.5(4) . .
O13 Li3 O15 S8 7.1(5) . .
N6 Li3 O15 S8 129.1(4) . .
O15 S8 O16 Li4 -37.7(4) . .
N4 S8 O16 Li4 98.3(4) . .
C8 S8 O16 Li4 -152.5(4) . .
O6 Li4 O16 S8 -129.4(3) 1_545 .
O10 Li4 O16 S8 46.4(6) . .
O8 Li4 O16 S8 -44.4(4) 1_545 .
O4 Li4 O16 S8 136.4(3) . .
O14 S7 N4 S8 154.1(2) . .
O13 S7 N4 S8 19.1(3) . .
C7 S7 N4 S8 -94.9(3) . .
O16 S8 N4 S7 -136.1(2) . .
O15 S8 N4 S7 0.6(3) . .
C8 S8 N4 S7 114.9(3) . .
O14 S7 C7 F21 66.8(3) . .
O13 S7 C7 F21 -170.1(3) . .
N4 S7 C7 F21 -48.2(3) . .
O14 S7 C7 F20 -52.6(4) . .
O13 S7 C7 F20 70.4(4) . .
N4 S7 C7 F20 -167.6(3) . .
O14 S7 C7 F19 -171.8(3) . .
O13 S7 C7 F19 -48.7(4) . .
N4 S7 C7 F19 73.3(4) . .
O16 S8 C8 F22 68.0(3) . .
O15 S8 C8 F22 -55.5(3) . .
N4 S8 C8 F22 -177.2(3) . .
O16 S8 C8 F23 -171.7(3) . .
O15 S8 C8 F23 64.8(4) . .
N4 S8 C8 F23 -56.9(4) . .
O16 S8 C8 F24 -51.4(3) . .
O15 S8 C8 F24 -174.8(3) . .
N4 S8 C8 F24 63.4(3) . .
O5 Li1 N5 C9 -81.6(4) . .
O3 Li1 N5 C9 46.8(5) . .
O1 Li1 N5 C9 151.9(3) . .
O5 Li1 N5 C13 98.1(4) . .
O3 Li1 N5 C13 -133.4(4) . .
O1 Li1 N5 C13 -28.4(5) . .
C13 N5 C9 C10 -0.1(5) . .
Li1 N5 C9 C10 179.7(4) . .
C13 N5 C9 C14 -179.5(3) . .
Li1 N5 C9 C14 0.2(5) . .
N5 C9 C10 C11 -0.2(6) . .
C14 C9 C10 C11 179.2(4) . .
C9 C10 C11 C12 0.2(6) . .
C10 C11 C12 C13 0.0(6) . .
C9 N5 C13 C12 0.4(5) . .
Li1 N5 C13 C12 -179.4(4) . .
C9 N5 C13 C15 179.2(3) . .
Li1 N5 C13 C15 -0.5(5) . .
C11 C12 C13 N5 -0.3(6) . .
C11 C12 C13 C15 -179.1(4) . .
O12 Li3 N6 C16 -102.5(4) . .
O13 Li3 N6 C16 131.2(4) . .
O15 Li3 N6 C16 24.6(5) . .
O12 Li3 N6 C20 77.0(4) . .
O13 Li3 N6 C20 -49.2(5) . .
O15 Li3 N6 C20 -155.9(3) . .
C20 N6 C16 C17 -0.4(6) . .
Li3 N6 C16 C17 179.2(4) . .
C20 N6 C16 C21 -179.1(4) . .
Li3 N6 C16 C21 0.5(5) . .
N6 C16 C17 C18 0.6(7) . .
C21 C16 C17 C18 179.3(4) . .
C16 C17 C18 C19 -0.5(7) . .
C17 C18 C19 C20 0.1(7) . .
C16 N6 C20 C19 0.0(6) . .
Li3 N6 C20 C19 -179.6(4) . .
C16 N6 C20 C22 178.6(4) . .
Li3 N6 C20 C22 -0.9(5) . .
C18 C19 C20 N6 0.1(7) . .
C18 C19 C20 C22 -178.4(4) . .
